data_8103939
loop_
_publ_author_name
'Bensch, W.'
'Duerichen, P.'

_publ_section_title
;
 Crystal structure of dicopper titanium tritelluride, Cu2TiTe3
;
_journal_name_full 'Zeitschrift fuer Kristallographie (149,1979-)'
_journal_page_first 687
_journal_page_last 687
_journal_volume 209
_journal_year 1994
_chemical_formula_sum 'Cu2 Te3 Ti'
_chemical_name_systematic 'Cu2 Ti Te3'
_space_group_IT_number 12
_symmetry_space_group_name_Hall '-C 2y'
_symmetry_space_group_name_H-M 'C 1 2/m 1'
_cell_angle_alpha 90
_cell_angle_beta 95.86
_cell_angle_gamma 90
_cell_formula_units_Z 4
_cell_length_a 19.866
_cell_length_b 3.987
_cell_length_c 7.109
_cell_volume 560.131
_citation_journal_id_ASTM ZEKRDZ
_cod_data_source_file Bensch_ZEKRDZ_1994_1635.cif
_cod_data_source_block Cu2Te3Ti1
_cod_original_cell_volume 560.1312
_cod_original_formula_sum 'Cu2 Te3 Ti1'
_cod_database_code 8103939

loop_
_symmetry_equiv_pos_as_xyz
x,y,z
-x,y,-z
-x,-y,-z
x,-y,z
x+1/2,y+1/2,z
-x+1/2,y+1/2,-z
-x+1/2,-y+1/2,-z
x+1/2,-y+1/2,z

loop_
_atom_site_label
_atom_site_type_symbol
_atom_site_fract_x
_atom_site_fract_y
_atom_site_fract_z
_atom_site_occupancy
_atom_site_U_iso_or_equiv
Ti1 Ti+4 0.35328 0 -0.0604 1 0.0
Cu1 Cu+1 0.28715 0 0.5709 1 0.0
Te1 Te-2 0.24744 0 0.20919 1 0.0
Cu2 Cu+1 0.04457 0 0.1544 1 0.0
Te3 Te-2 0.41811 0 0.63051 1 0.0
Te2 Te-2 0.08826 0 0.82848 1 0.0
